data_4027178
loop_
_publ_author_name
'Kyle M. Schmid'
'Lasse Jensen'
'Scott T. Phillips'

_publ_section_title
;
 A Self-Immolative Spacer That Enables Tunable Controlled Release of
 Phenols under Neutral Conditions
;
_journal_name_full 'Journal of Organic Chemistry'
_journal_page_first 4363
_journal_page_last 4374
_journal_paper_doi 10.1021/jo300400q
_journal_volume 77
_journal_year 2012
_chemical_formula_moiety '2(C18 H19 N O4)'
_chemical_formula_sum 'C18 H19 N O4'
_chemical_formula_weight 313.34
_chemical_name_systematic
; 
 ? 
;
_space_group_IT_number 2
_symmetry_cell_setting triclinic
_symmetry_space_group_name_Hall '-P 1'
_symmetry_space_group_name_H-M 'P -1'
_atom_sites_solution_hydrogens geom
_atom_sites_solution_primary direct
_atom_sites_solution_secondary difmap
_audit_creation_method SHELXL-97
_cell_angle_alpha 88.577(5)
_cell_angle_beta 76.249(4)
_cell_angle_gamma 74.040(4)
_cell_formula_units_Z 4
_cell_length_a 9.425(2)
_cell_length_b 9.795(2)
_cell_length_c 19.043(5)
_cell_measurement_reflns_used 2543
_cell_measurement_temperature 298(2)
_cell_measurement_theta_max 27.935
_cell_measurement_theta_min 2.313
_cell_volume 1640.3(6)
_computing_cell_refinement 'Bruker SMART'
_computing_data_collection 'Bruker SMART'
_computing_data_reduction 'Bruker SAINT'
_computing_molecular_graphics 'Bruker SHELXTL'
_computing_publication_material 'Bruker SHELXTL'
_computing_structure_refinement 'SHELXL-97 (Sheldrick, 1997)'
_computing_structure_solution 'SHELXS-97 (Sheldrick, 1990)'
_diffrn_ambient_temperature 298(2)
_diffrn_measured_fraction_theta_full 0.959
_diffrn_measured_fraction_theta_max 0.959
_diffrn_measurement_device_type 'CCD area detector'
_diffrn_measurement_method 'phi and omega scans'
_diffrn_radiation_monochromator graphite
_diffrn_radiation_source 'fine-focus sealed tube'
_diffrn_radiation_type MoK\a
_diffrn_radiation_wavelength 0.71073
_diffrn_reflns_av_R_equivalents 0.0221
_diffrn_reflns_av_sigmaI/netI 0.0462
_diffrn_reflns_limit_h_max 12
_diffrn_reflns_limit_h_min -12
_diffrn_reflns_limit_k_max 12
_diffrn_reflns_limit_k_min -13
_diffrn_reflns_limit_l_max 25
_diffrn_reflns_limit_l_min -19
_diffrn_reflns_number 14198
_diffrn_reflns_theta_full 28.38
_diffrn_reflns_theta_max 28.38
_diffrn_reflns_theta_min 2.16
_exptl_absorpt_coefficient_mu 0.090
_exptl_absorpt_correction_T_max 0.997
_exptl_absorpt_correction_T_min 0.983
_exptl_absorpt_correction_type multi-scan
_exptl_absorpt_process_details SADABS
_exptl_crystal_colour colorless
_exptl_crystal_density_diffrn 1.269
_exptl_crystal_description plate
_exptl_crystal_F_000 664
_exptl_crystal_size_max 0.25
_exptl_crystal_size_mid 0.14
_exptl_crystal_size_min 0.06
_refine_diff_density_max 0.583
_refine_diff_density_min -0.326
_refine_diff_density_rms 0.043
_refine_ls_extinction_method none
_refine_ls_goodness_of_fit_ref 1.036
_refine_ls_hydrogen_treatment noref
_refine_ls_matrix_type full
_refine_ls_number_parameters 417
_refine_ls_number_reflns 7882
_refine_ls_number_restraints 0
_refine_ls_restrained_S_all 1.036
_refine_ls_R_factor_all 0.1294
_refine_ls_R_factor_gt 0.0668
_refine_ls_shift/su_max 0.000
_refine_ls_shift/su_mean 0.000
_refine_ls_structure_factor_coef Fsqd
_refine_ls_weighting_details 'calc w=1/[\s^2^(Fo^2^)+(0.0837P)^2^+0.4884P] where P=(Fo^2^+2Fc^2^)/3'
_refine_ls_weighting_scheme calc
_refine_ls_wR_factor_gt 0.1685
_refine_ls_wR_factor_ref 0.2066
_reflns_number_gt 4110
_reflns_number_total 7882
_reflns_threshold_expression >2sigma(I)
_cod_data_source_file jo300400q_si_002_2.cif
_cod_data_source_block compound8
_cod_original_cell_volume 1640.3(7)
_cod_database_code 4027178

loop_
_symmetry_equiv_pos_as_xyz
'x, y, z'
'-x, -y, -z'

loop_
_atom_site_label
_atom_site_type_symbol
_atom_site_fract_x
_atom_site_fract_y
_atom_site_fract_z
_atom_site_U_iso_or_equiv
_atom_site_adp_type
_atom_site_occupancy
_atom_site_symmetry_multiplicity
_atom_site_calc_flag
_atom_site_refinement_flags
C1 C 1.0814(6) 0.1139(7) -0.1591(3) 0.170(3) Uani 1 1 d .
H1A H 1.0567 0.0664 -0.1941 0.204 Uiso 1 1 calc R
H1B H 1.1727 0.1380 -0.1693 0.204 Uiso 1 1 calc R
C2 C 1.0003(5) 0.1423(5) -0.1040(3) 0.1283(18) Uani 1 1 d .
H2 H 1.0404 0.1891 -0.0750 0.154 Uiso 1 1 calc R
C3 C 0.8577(4) 0.1290(4) -0.06546(18) 0.0831(10) Uani 1 1 d .
H3A H 0.8717 0.0461 -0.0362 0.100 Uiso 1 1 calc R
H3B H 0.7990 0.1166 -0.0991 0.100 Uiso 1 1 calc R
C4 C 0.6618(3) 0.2420(3) 0.03471(14) 0.0544(7) Uani 1 1 d .
C5 C 0.4789(3) 0.3842(3) 0.13705(14) 0.0516(6) Uani 1 1 d .
C6 C 0.4905(3) 0.2860(3) 0.19042(14) 0.0501(6) Uani 1 1 d .
H6 H 0.5729 0.2052 0.1832 0.060 Uiso 1 1 calc R
C7 C 0.3796(3) 0.3077(3) 0.25446(13) 0.0475(6) Uani 1 1 d .
C8 C 0.2530(3) 0.4267(3) 0.26521(14) 0.0504(6) Uani 1 1 d .
C9 C 0.2465(3) 0.5237(3) 0.21144(16) 0.0615(7) Uani 1 1 d .
H9 H 0.1645 0.6047 0.2183 0.074 Uiso 1 1 calc R
C10 C 0.3583(3) 0.5040(3) 0.14781(16) 0.0623(7) Uani 1 1 d .
H10 H 0.3517 0.5714 0.1126 0.075 Uiso 1 1 calc R
C11 C 0.5202(3) 0.1074(3) 0.30682(16) 0.0688(8) Uani 1 1 d .
H11A H 0.5334 0.0421 0.2675 0.103 Uiso 1 1 calc R
H11B H 0.5127 0.0585 0.3513 0.103 Uiso 1 1 calc R
H11C H 0.6058 0.1459 0.2987 0.103 Uiso 1 1 calc R
C12 C 0.1287(3) 0.4479(3) 0.33294(15) 0.0556(7) Uani 1 1 d .
H12A H 0.1711 0.4365 0.3751 0.067 Uiso 1 1 calc R
H12B H 0.0598 0.5426 0.3357 0.067 Uiso 1 1 calc R
C13 C -0.0747(2) 0.3451(3) 0.38576(13) 0.0457(6) Uani 1 1 d .
C14 C -0.1363(3) 0.2321(3) 0.38425(15) 0.0515(6) Uani 1 1 d .
H14 H -0.0928 0.1617 0.3475 0.062 Uiso 1 1 calc R
C15 C -0.2621(3) 0.2240(3) 0.43724(15) 0.0571(7) Uani 1 1 d .
H15 H -0.3021 0.1473 0.4367 0.069 Uiso 1 1 calc R
C16 C -0.3279(3) 0.3293(3) 0.49087(16) 0.0597(7) Uani 1 1 d .
H16 H -0.4137 0.3250 0.5261 0.072 Uiso 1 1 calc R
C17 C -0.2668(3) 0.4406(3) 0.49220(15) 0.0593(7) Uani 1 1 d .
H17 H -0.3114 0.5113 0.5287 0.071 Uiso 1 1 calc R
C18 C -0.1393(3) 0.4497(3) 0.43992(14) 0.0519(6) Uani 1 1 d .
H18 H -0.0982 0.5254 0.4415 0.062 Uiso 1 1 calc R
C19 C 1.0746(5) 0.7006(5) -0.1710(3) 0.1325(18) Uani 1 1 d .
H19A H 1.1664 0.6331 -0.1719 0.159 Uiso 1 1 calc R
H19B H 1.0686 0.7675 -0.2065 0.159 Uiso 1 1 calc R
C20 C 0.9707(6) 0.7014(5) -0.1269(3) 0.180(3) Uani 1 1 d .
H20 H 0.8975 0.7774 -0.1388 0.216 Uiso 1 1 calc R
C21 C 0.8931(5) 0.6572(4) -0.06854(19) 0.1031(14) Uani 1 1 d .
H21A H 0.9634 0.6030 -0.0415 0.124 Uiso 1 1 calc R
H21B H 0.8407 0.5941 -0.0828 0.124 Uiso 1 1 calc R
C22 C 0.6995(3) 0.7340(3) 0.03928(15) 0.0589(7) Uani 1 1 d .
C23 C 0.5106(3) 0.8516(3) 0.14796(13) 0.0487(6) Uani 1 1 d .
C24 C 0.5408(3) 0.7464(3) 0.19714(14) 0.0509(6) Uani 1 1 d .
H24 H 0.6295 0.6719 0.1856 0.061 Uiso 1 1 calc R
C25 C 0.4383(3) 0.7530(3) 0.26343(14) 0.0491(6) Uani 1 1 d .
C26 C 0.3043(3) 0.8636(3) 0.28155(14) 0.0513(6) Uani 1 1 d .
C27 C 0.2809(3) 0.9695(3) 0.23251(16) 0.0629(8) Uani 1 1 d .
H27 H 0.1941 1.0459 0.2445 0.075 Uiso 1 1 calc R
C28 C 0.3819(3) 0.9654(3) 0.16663(15) 0.0594(7) Uani 1 1 d .
H28 H 0.3637 1.0385 0.1350 0.071 Uiso 1 1 calc R
C29 C 0.5951(3) 0.5418(3) 0.30153(17) 0.0735(9) Uani 1 1 d .
H29A H 0.5997 0.4866 0.2597 0.110 Uiso 1 1 calc R
H29B H 0.5950 0.4829 0.3426 0.110 Uiso 1 1 calc R
H29C H 0.6819 0.5786 0.2928 0.110 Uiso 1 1 calc R
C30 C 0.1877(3) 0.8667(3) 0.35121(14) 0.0593(7) Uani 1 1 d .
H30A H 0.2261 0.7903 0.3811 0.071 Uiso 1 1 calc R
H30B H 0.1640 0.9564 0.3779 0.071 Uiso 1 1 calc R
C31 C -0.0653(2) 0.8425(2) 0.38833(13) 0.0440(6) Uani 1 1 d .
C32 C -0.1933(3) 0.8325(3) 0.36668(15) 0.0548(7) Uani 1 1 d .
H32 H -0.1925 0.8309 0.3178 0.066 Uiso 1 1 calc R
C33 C -0.3211(3) 0.8250(3) 0.41801(17) 0.0597(7) Uani 1 1 d .
H33 H -0.4067 0.8188 0.4035 0.072 Uiso 1 1 calc R
C34 C -0.3234(3) 0.8267(3) 0.49000(16) 0.0577(7) Uani 1 1 d .
H34 H -0.4103 0.8221 0.5244 0.069 Uiso 1 1 calc R
C35 C -0.1974(3) 0.8350(3) 0.51118(15) 0.0556(7) Uani 1 1 d .
H35 H -0.1988 0.8351 0.5602 0.067 Uiso 1 1 calc R
C36 C -0.0669(3) 0.8434(3) 0.46056(13) 0.0488(6) Uani 1 1 d .
H36 H 0.0183 0.8495 0.4755 0.059 Uiso 1 1 calc R
N1 N 0.5956(2) 0.3650(2) 0.07213(12) 0.0593(6) Uani 1 1 d .
H1C H 0.6252 0.4378 0.0560 0.071 Uiso 1 1 calc R
N2 N 0.6118(2) 0.8494(2) 0.07983(12) 0.0572(6) Uani 1 1 d .
H2A H 0.6176 0.9304 0.0628 0.069 Uiso 1 1 calc R
O1 O 0.04909(18) 0.34294(18) 0.33041(10) 0.0577(5) Uani 1 1 d .
O2 O 0.3852(2) 0.2195(2) 0.31117(10) 0.0635(5) Uani 1 1 d .
O3 O 0.7772(2) 0.2539(2) -0.01971(10) 0.0642(5) Uani 1 1 d .
O4 O 0.6244(3) 0.1341(2) 0.04679(12) 0.0862(7) Uani 1 1 d .
O5 O 0.05546(18) 0.8496(2) 0.33290(9) 0.0569(5) Uani 1 1 d .
O6 O 0.4605(2) 0.6561(2) 0.31552(10) 0.0659(5) Uani 1 1 d .
O7 O 0.7822(2) 0.7720(2) -0.02158(10) 0.0677(6) Uani 1 1 d .
O8 O 0.7087(3) 0.6121(2) 0.05466(12) 0.0999(9) Uani 1 1 d .

loop_
_atom_site_aniso_label
_atom_site_aniso_U_11
_atom_site_aniso_U_22
_atom_site_aniso_U_33
_atom_site_aniso_U_23
_atom_site_aniso_U_13
_atom_site_aniso_U_12
C1 0.135(4) 0.266(8) 0.112(4) -0.029(5) 0.013(4) -0.095(5)
C2 0.091(3) 0.153(4) 0.114(4) -0.048(3) 0.029(3) -0.031(3)
C3 0.086(2) 0.079(2) 0.073(2) -0.0077(18) 0.0069(18) -0.0239(18)
C4 0.0634(16) 0.0490(16) 0.0518(16) 0.0085(13) -0.0057(13) -0.0247(13)
C5 0.0561(14) 0.0472(15) 0.0521(16) 0.0066(12) -0.0039(12) -0.0234(12)
C6 0.0452(13) 0.0461(14) 0.0548(16) 0.0036(12) -0.0050(11) -0.0119(11)
C7 0.0475(13) 0.0470(14) 0.0491(15) 0.0060(12) -0.0086(11) -0.0181(11)
C8 0.0471(13) 0.0447(14) 0.0598(17) -0.0003(12) -0.0058(12) -0.0190(11)
C9 0.0578(15) 0.0435(15) 0.076(2) 0.0060(14) -0.0060(14) -0.0121(12)
C10 0.0706(18) 0.0475(16) 0.0670(19) 0.0161(14) -0.0110(15) -0.0193(13)
C11 0.0654(17) 0.0687(19) 0.0629(19) 0.0133(15) -0.0135(14) -0.0060(15)
C12 0.0513(14) 0.0471(15) 0.0649(17) -0.0050(13) -0.0019(12) -0.0176(12)
C13 0.0355(11) 0.0466(14) 0.0520(15) 0.0051(12) -0.0087(11) -0.0083(10)
C14 0.0445(13) 0.0478(15) 0.0590(16) -0.0039(12) -0.0078(12) -0.0111(11)
C15 0.0460(13) 0.0533(16) 0.0741(19) 0.0091(14) -0.0137(13) -0.0185(12)
C16 0.0402(13) 0.0683(19) 0.0659(19) 0.0067(15) -0.0047(12) -0.0147(13)
C17 0.0482(14) 0.0602(17) 0.0604(18) -0.0063(14) -0.0015(12) -0.0091(12)
C18 0.0472(13) 0.0461(15) 0.0589(16) -0.0034(12) -0.0074(12) -0.0114(11)
C19 0.104(3) 0.149(4) 0.112(4) -0.003(3) 0.027(3) -0.025(3)
C20 0.173(5) 0.095(3) 0.166(5) 0.001(3) 0.108(4) 0.008(3)
C21 0.143(3) 0.076(2) 0.065(2) -0.0197(18) 0.033(2) -0.037(2)
C22 0.0754(18) 0.0516(17) 0.0506(16) -0.0048(13) 0.0044(13) -0.0349(14)
C23 0.0461(13) 0.0527(15) 0.0483(15) 0.0025(12) -0.0011(11) -0.0242(12)
C24 0.0473(13) 0.0464(14) 0.0551(16) 0.0009(12) -0.0025(12) -0.0151(11)
C25 0.0487(13) 0.0518(15) 0.0483(15) 0.0041(12) -0.0065(11) -0.0210(11)
C26 0.0396(12) 0.0629(17) 0.0507(15) 0.0025(13) -0.0049(11) -0.0184(12)
C27 0.0421(13) 0.0687(19) 0.0689(19) 0.0094(15) -0.0035(13) -0.0096(12)
C28 0.0510(14) 0.0615(18) 0.0629(18) 0.0136(14) -0.0083(13) -0.0168(13)
C29 0.084(2) 0.0574(18) 0.069(2) 0.0053(15) -0.0151(17) -0.0050(16)
C30 0.0405(13) 0.083(2) 0.0539(16) 0.0004(14) -0.0053(12) -0.0213(13)
C31 0.0370(11) 0.0424(13) 0.0479(14) 0.0022(11) -0.0022(10) -0.0100(10)
C32 0.0505(14) 0.0605(17) 0.0554(16) 0.0056(13) -0.0126(12) -0.0192(12)
C33 0.0421(13) 0.0625(18) 0.077(2) 0.0090(15) -0.0127(13) -0.0201(12)
C34 0.0450(14) 0.0571(17) 0.0637(19) 0.0033(14) 0.0041(12) -0.0170(12)
C35 0.0532(15) 0.0568(16) 0.0502(16) 0.0002(13) -0.0009(12) -0.0144(12)
C36 0.0429(12) 0.0512(15) 0.0491(15) -0.0002(12) -0.0062(11) -0.0118(11)
N1 0.0724(14) 0.0469(13) 0.0542(14) 0.0081(11) 0.0045(11) -0.0268(11)
N2 0.0644(13) 0.0507(13) 0.0524(13) 0.0053(11) 0.0042(11) -0.0253(11)
O1 0.0526(10) 0.0569(11) 0.0608(12) -0.0099(9) 0.0038(8) -0.0243(8)
O2 0.0587(11) 0.0656(12) 0.0512(11) 0.0151(9) -0.0005(9) -0.0048(9)
O3 0.0723(12) 0.0604(12) 0.0550(12) 0.0037(9) 0.0046(9) -0.0274(10)
O4 0.1155(17) 0.0566(13) 0.0784(15) -0.0028(11) 0.0178(13) -0.0449(12)
O5 0.0437(9) 0.0794(13) 0.0475(10) 0.0003(9) -0.0022(8) -0.0241(9)
O6 0.0688(12) 0.0642(12) 0.0526(11) 0.0122(9) -0.0028(9) -0.0095(10)
O7 0.0821(13) 0.0584(12) 0.0520(11) -0.0017(9) 0.0145(10) -0.0281(10)
O8 0.151(2) 0.0529(13) 0.0774(16) -0.0088(11) 0.0333(15) -0.0493(13)

loop_
_atom_type_symbol
_atom_type_description
_atom_type_scat_dispersion_real
_atom_type_scat_dispersion_imag
_atom_type_scat_source
C C 0.0033 0.0016 'International Tables Vol C Tables 4.2.6.8 and 6.1.1.4'
H H 0.0000 0.0000 'International Tables Vol C Tables 4.2.6.8 and 6.1.1.4'
N N 0.0061 0.0033 'International Tables Vol C Tables 4.2.6.8 and 6.1.1.4'
O O 0.0106 0.0060 'International Tables Vol C Tables 4.2.6.8 and 6.1.1.4'

loop_
_geom_angle_atom_site_label_1
_geom_angle_atom_site_label_2
_geom_angle_atom_site_label_3
_geom_angle
C2 C1 H1A 120.0
C2 C1 H1B 120.0
H1A C1 H1B 120.0
C1 C2 C3 139.9(6)
C1 C2 H2 110.0
C3 C2 H2 110.0
C2 C3 O3 109.8(3)
C2 C3 H3A 109.7
O3 C3 H3A 109.7
C2 C3 H3B 109.7
O3 C3 H3B 109.7
H3A C3 H3B 108.2
O4 C4 N1 125.6(2)
O4 C4 O3 123.8(3)
N1 C4 O3 110.6(2)
C10 C5 C6 120.2(2)
C10 C5 N1 119.5(2)
C6 C5 N1 120.3(2)
C7 C6 C5 120.1(2)
C7 C6 H6 120.0
C5 C6 H6 120.0
O2 C7 C6 123.9(2)
O2 C7 C8 115.6(2)
C6 C7 C8 120.5(2)
C9 C8 C7 117.9(2)
C9 C8 C12 121.2(2)
C7 C8 C12 120.9(2)
C8 C9 C10 122.0(3)
C8 C9 H9 119.0
C10 C9 H9 119.0
C5 C10 C9 119.4(3)
C5 C10 H10 120.3
C9 C10 H10 120.3
O2 C11 H11A 109.5
O2 C11 H11B 109.5
H11A C11 H11B 109.5
O2 C11 H11C 109.5
H11A C11 H11C 109.5
H11B C11 H11C 109.5
O1 C12 C8 107.4(2)
O1 C12 H12A 110.2
C8 C12 H12A 110.2
O1 C12 H12B 110.2
C8 C12 H12B 110.2
H12A C12 H12B 108.5
O1 C13 C18 124.8(2)
O1 C13 C14 115.2(2)
C18 C13 C14 120.0(2)
C15 C14 C13 120.1(2)
C15 C14 H14 120.0
C13 C14 H14 120.0
C16 C15 C14 120.0(2)
C16 C15 H15 120.0
C14 C15 H15 120.0
C17 C16 C15 119.8(2)
C17 C16 H16 120.1
C15 C16 H16 120.1
C16 C17 C18 121.1(3)
C16 C17 H17 119.4
C18 C17 H17 119.4
C13 C18 C17 119.0(2)
C13 C18 H18 120.5
C17 C18 H18 120.5
C20 C19 H19A 120.0
C20 C19 H19B 120.0
H19A C19 H19B 120.0
C19 C20 C21 155.8(7)
C19 C20 H20 102.1
C21 C20 H20 102.1
C20 C21 O7 113.5(3)
C20 C21 H21A 108.9
O7 C21 H21A 108.9
C20 C21 H21B 108.9
O7 C21 H21B 108.9
H21A C21 H21B 107.7
O8 C22 N2 126.3(2)
O8 C22 O7 123.6(3)
N2 C22 O7 110.1(2)
C28 C23 C24 119.9(2)
C28 C23 N2 118.2(2)
C24 C23 N2 121.8(2)
C25 C24 C23 119.8(2)
C25 C24 H24 120.1
C23 C24 H24 120.1
O6 C25 C24 123.7(2)
O6 C25 C26 115.5(2)
C24 C25 C26 120.9(2)
C27 C26 C25 117.7(2)
C27 C26 C30 121.0(2)
C25 C26 C30 121.2(2)
C28 C27 C26 122.2(3)
C28 C27 H27 118.9
C26 C27 H27 118.9
C27 C28 C23 119.3(3)
C27 C28 H28 120.3
C23 C28 H28 120.3
O6 C29 H29A 109.5
O6 C29 H29B 109.5
H29A C29 H29B 109.5
O6 C29 H29C 109.5
H29A C29 H29C 109.5
H29B C29 H29C 109.5
O5 C30 C26 107.2(2)
O5 C30 H30A 110.3
C26 C30 H30A 110.3
O5 C30 H30B 110.3
C26 C30 H30B 110.3
H30A C30 H30B 108.5
C36 C31 O5 125.3(2)
C36 C31 C32 119.8(2)
O5 C31 C32 114.9(2)
C33 C32 C31 119.7(3)
C33 C32 H32 120.2
C31 C32 H32 120.2
C34 C33 C32 120.7(3)
C34 C33 H33 119.7
C32 C33 H33 119.7
C35 C34 C33 119.6(2)
C35 C34 H34 120.2
C33 C34 H34 120.2
C34 C35 C36 121.0(3)
C34 C35 H35 119.5
C36 C35 H35 119.5
C31 C36 C35 119.2(2)
C31 C36 H36 120.4
C35 C36 H36 120.4
C4 N1 C5 124.4(2)
C4 N1 H1C 117.8
C5 N1 H1C 117.8
C22 N2 C23 126.4(2)
C22 N2 H2A 116.8
C23 N2 H2A 116.8
C13 O1 C12 118.07(19)
C7 O2 C11 117.81(19)
C4 O3 C3 116.6(2)
C31 O5 C30 117.98(19)
C25 O6 C29 118.8(2)
C22 O7 C21 116.5(2)

loop_
_geom_bond_atom_site_label_1
_geom_bond_atom_site_label_2
_geom_bond_distance
C1 C2 1.130(5)
C1 H1A 0.9300
C1 H1B 0.9300
C2 C3 1.409(5)
C2 H2 0.9300
C3 O3 1.435(4)
C3 H3A 0.9700
C3 H3B 0.9700
C4 O4 1.204(3)
C4 N1 1.329(3)
C4 O3 1.341(3)
C5 C10 1.371(4)
C5 C6 1.384(3)
C5 N1 1.423(3)
C6 C7 1.382(3)
C6 H6 0.9300
C7 O2 1.368(3)
C7 C8 1.398(3)
C8 C9 1.380(4)
C8 C12 1.497(3)
C9 C10 1.381(4)
C9 H9 0.9300
C10 H10 0.9300
C11 O2 1.420(3)
C11 H11A 0.9600
C11 H11B 0.9600
C11 H11C 0.9600
C12 O1 1.437(3)
C12 H12A 0.9700
C12 H12B 0.9700
C13 O1 1.369(3)
C13 C18 1.377(3)
C13 C14 1.388(3)
C14 C15 1.382(3)
C14 H14 0.9300
C15 C16 1.376(4)
C15 H15 0.9300
C16 C17 1.369(4)
C16 H16 0.9300
C17 C18 1.389(3)
C17 H17 0.9300
C18 H18 0.9300
C19 C20 1.127(5)
C19 H19A 0.9300
C19 H19B 0.9300
C20 C21 1.311(5)
C20 H20 0.9300
C21 O7 1.454(4)
C21 H21A 0.9700
C21 H21B 0.9700
C22 O8 1.207(3)
C22 N2 1.335(3)
C22 O7 1.341(3)
C23 C28 1.383(4)
C23 C24 1.392(3)
C23 N2 1.413(3)
C24 C25 1.386(3)
C24 H24 0.9300
C25 O6 1.368(3)
C25 C26 1.396(3)
C26 C27 1.386(4)
C26 C30 1.503(3)
C27 C28 1.377(4)
C27 H27 0.9300
C28 H28 0.9300
C29 O6 1.416(3)
C29 H29A 0.9600
C29 H29B 0.9600
C29 H29C 0.9600
C30 O5 1.424(3)
C30 H30A 0.9700
C30 H30B 0.9700
C31 C36 1.372(3)
C31 O5 1.373(3)
C31 C32 1.392(3)
C32 C33 1.377(3)
C32 H32 0.9300
C33 C34 1.366(4)
C33 H33 0.9300
C34 C35 1.364(4)
C34 H34 0.9300
C35 C36 1.392(3)
C35 H35 0.9300
C36 H36 0.9300
N1 H1C 0.8600
N2 H2A 0.8600

loop_
_geom_torsion_atom_site_label_1
_geom_torsion_atom_site_label_2
_geom_torsion_atom_site_label_3
_geom_torsion_atom_site_label_4
_geom_torsion
C1 C2 C3 O3 -143.4(9)
C10 C5 C6 C7 0.6(4)
N1 C5 C6 C7 177.6(2)
C5 C6 C7 O2 -177.1(2)
C5 C6 C7 C8 1.7(4)
O2 C7 C8 C9 176.1(2)
C6 C7 C8 C9 -2.9(4)
O2 C7 C8 C12 -3.9(3)
C6 C7 C8 C12 177.1(2)
C7 C8 C9 C10 1.7(4)
C12 C8 C9 C10 -178.3(2)
C6 C5 C10 C9 -1.8(4)
N1 C5 C10 C9 -178.8(2)
C8 C9 C10 C5 0.6(4)
C9 C8 C12 O1 109.7(3)
C7 C8 C12 O1 -70.3(3)
O1 C13 C14 C15 -179.6(2)
C18 C13 C14 C15 -0.3(4)
C13 C14 C15 C16 1.1(4)
C14 C15 C16 C17 -1.2(4)
C15 C16 C17 C18 0.4(4)
O1 C13 C18 C17 178.8(2)
C14 C13 C18 C17 -0.5(4)
C16 C17 C18 C13 0.4(4)
C19 C20 C21 O7 142.5(16)
C28 C23 C24 C25 2.8(4)
N2 C23 C24 C25 179.9(2)
C23 C24 C25 O6 -178.5(2)
C23 C24 C25 C26 0.3(4)
O6 C25 C26 C27 176.0(2)
C24 C25 C26 C27 -2.9(4)
O6 C25 C26 C30 -5.1(4)
C24 C25 C26 C30 176.0(2)
C25 C26 C27 C28 2.5(4)
C30 C26 C27 C28 -176.4(3)
C26 C27 C28 C23 0.6(4)
C24 C23 C28 C27 -3.3(4)
N2 C23 C28 C27 179.6(2)
C27 C26 C30 O5 65.4(3)
C25 C26 C30 O5 -113.5(3)
C36 C31 C32 C33 0.6(4)
O5 C31 C32 C33 -179.9(2)
C31 C32 C33 C34 -0.3(4)
C32 C33 C34 C35 -0.4(4)
C33 C34 C35 C36 0.7(4)
O5 C31 C36 C35 -179.8(2)
C32 C31 C36 C35 -0.4(4)
C34 C35 C36 C31 -0.3(4)
O4 C4 N1 C5 6.6(5)
O3 C4 N1 C5 -173.9(2)
C10 C5 N1 C4 -139.1(3)
C6 C5 N1 C4 43.9(4)
O8 C22 N2 C23 -1.4(5)
O7 C22 N2 C23 -179.3(2)
C28 C23 N2 C22 -149.4(3)
C24 C23 N2 C22 33.5(4)
C18 C13 O1 C12 7.5(4)
C14 C13 O1 C12 -173.3(2)
C8 C12 O1 C13 -177.3(2)
C6 C7 O2 C11 6.8(4)
C8 C7 O2 C11 -172.1(2)
O4 C4 O3 C3 0.4(4)
N1 C4 O3 C3 -179.1(3)
C2 C3 O3 C4 -161.5(3)
C36 C31 O5 C30 -3.4(4)
C32 C31 O5 C30 177.1(2)
C26 C30 O5 C31 177.1(2)
C24 C25 O6 C29 -0.2(4)
C26 C25 O6 C29 -179.1(2)
O8 C22 O7 C21 -3.1(5)
N2 C22 O7 C21 174.9(3)
C20 C21 O7 C22 -179.7(5)
